data_2233186
loop_
_publ_author_name
'Rauf, M. Khawar'
'Ebihara, Masahiro'
'Badshah, Amin'
Imtiaz-ud-Din

_publ_section_title
;
 1-Benzoyl-3-(4-<i>n</i>-butylphenyl)thiourea
;
_journal_coeditor_code HG5142
_journal_issue 1
_journal_name_full 'Acta Crystallographica Section E'
_journal_page_first o120
_journal_paper_doi 10.1107/S1600536811051774
_journal_volume 68
_journal_year 2012
_chemical_formula_iupac 'C18 H20 N2 O S'
_chemical_formula_moiety 'C18 H20 N2 O S'
_chemical_formula_sum 'C18 H20 N2 O S'
_chemical_formula_weight 312.42
_chemical_name_systematic
;
1-Benzoyl-3-(4-<i>n</i>-butylphenyl)thiourea
;
_space_group_IT_number 2
_symmetry_cell_setting triclinic
_symmetry_space_group_name_Hall '-P 1'
_symmetry_space_group_name_H-M 'P -1'
_atom_sites_solution_hydrogens geom
_atom_sites_solution_primary direct
_atom_sites_solution_secondary difmap
_audit_creation_method SHELXL-97
_cell_angle_alpha 106.765(7)
_cell_angle_beta 90.013(6)
_cell_angle_gamma 92.700(8)
_cell_formula_units_Z 2
_cell_length_a 4.648(3)
_cell_length_b 13.274(8)
_cell_length_c 13.690(8)
_cell_measurement_reflns_used 2558
_cell_measurement_temperature 123.1500
_cell_measurement_theta_max 27.4835
_cell_measurement_theta_min 3.0585
_cell_volume 807.8(9)
_computing_cell_refinement 'CrystalClear (Molecular Structure Corporation & Rigaku, 2001)'
_computing_data_collection 'CrystalClear (Molecular Structure Corporation & Rigaku, 2001)'
_computing_data_reduction 'CrystalClear (Molecular Structure Corporation & Rigaku, 2001)'
_computing_molecular_graphics
;
ORTEPII (Johnson, 1976) and teXsan (Molecular Structure Corporation &
Rigaku,
2004)
;
_computing_publication_material 'Yadokari-XG 2009 (Kabuto <i>et al.</i>, 2009)'
_computing_structure_refinement 'SHELXL97 (Sheldrick, 2008)'
_computing_structure_solution 'SIR97 (Altomare <i>et al.</i>, 1999)'
_diffrn_ambient_temperature 123(2)
_diffrn_detector_area_resol_mean 14.6199
_diffrn_measured_fraction_theta_full 0.985
_diffrn_measured_fraction_theta_max 0.985
_diffrn_measurement_device_type 'Rigaku/MSC Mercury CCD'
_diffrn_measurement_method dtintegrate.ref
_diffrn_radiation_monochromator 'Graphite Monochromator'
_diffrn_radiation_source 'Rotating Anode'
_diffrn_radiation_type MoK\a
_diffrn_radiation_wavelength 0.71070
_diffrn_reflns_av_R_equivalents 0.0425
_diffrn_reflns_av_sigmaI/netI 0.0396
_diffrn_reflns_limit_h_max 3
_diffrn_reflns_limit_h_min -6
_diffrn_reflns_limit_k_max 14
_diffrn_reflns_limit_k_min -17
_diffrn_reflns_limit_l_max 17
_diffrn_reflns_limit_l_min -13
_diffrn_reflns_number 6380
_diffrn_reflns_theta_full 27.48
_diffrn_reflns_theta_max 27.48
_diffrn_reflns_theta_min 3.06
_exptl_absorpt_coefficient_mu 0.204
_exptl_absorpt_correction_type none
_exptl_crystal_colour Colorless
_exptl_crystal_density_diffrn 1.284
_exptl_crystal_density_method 'not measured'
_exptl_crystal_description 'Needle like'
_exptl_crystal_F_000 332
_exptl_crystal_size_max 0.40
_exptl_crystal_size_mid 0.10
_exptl_crystal_size_min 0.10
_refine_diff_density_max 0.325
_refine_diff_density_min -0.269
_refine_ls_extinction_method none
_refine_ls_goodness_of_fit_ref 1.060
_refine_ls_hydrogen_treatment constr
_refine_ls_matrix_type full
_refine_ls_number_parameters 200
_refine_ls_number_reflns 3632
_refine_ls_number_restraints 0
_refine_ls_restrained_S_all 1.060
_refine_ls_R_factor_all 0.0510
_refine_ls_R_factor_gt 0.0425
_refine_ls_shift/su_max 0.000
_refine_ls_shift/su_mean 0.000
_refine_ls_structure_factor_coef Fsqd
_refine_ls_weighting_details 'calc w=1/[\s^2^(Fo^2^)+(0.0399P)^2^+0.4308P] where P=(Fo^2^+2Fc^2^)/3'
_refine_ls_weighting_scheme calc
_refine_ls_wR_factor_gt 0.0986
_refine_ls_wR_factor_ref 0.1028
_reflns_number_gt 3242
_reflns_number_total 3632
_reflns_threshold_expression I>2sigma(I)
_cod_data_source_file hg5142.cif
_cod_data_source_block I
_cod_original_cell_volume 807.9(8)
_cod_database_code 2233186

loop_
_symmetry_equiv_pos_as_xyz
'x, y, z'
'-x, -y, -z'

loop_
_atom_site_type_symbol
_atom_site_label
_atom_site_fract_x
_atom_site_fract_y
_atom_site_fract_z
_atom_site_U_iso_or_equiv
_atom_site_adp_type
_atom_site_calc_flag
_atom_site_refinement_flags
_atom_site_occupancy
_atom_site_symmetry_multiplicity
C C1 0.4183(3) 0.19623(11) 0.53711(10) 0.0172(3) Uani d . 1 1
S S1 0.33263(9) 0.11726(3) 0.60881(3) 0.02424(12) Uani d . 1 1
N N1 0.3191(3) 0.29075(10) 0.54395(9) 0.0180(3) Uani d . 1 1
H H1 0.3862 0.3194 0.4975 0.022 Uiso calc R 1 1
N N2 0.6153(3) 0.16024(10) 0.45859(9) 0.0178(3) Uani d . 1 1
H H2 0.6907 0.0999 0.4556 0.021 Uiso calc R 1 1
C C2 0.7060(3) 0.20705(12) 0.38572(11) 0.0190(3) Uani d . 1 1
O O1 0.6324(3) 0.29449(9) 0.38503(9) 0.0271(3) Uani d . 1 1
C C3 0.1241(3) 0.35335(11) 0.61301(11) 0.0165(3) Uani d . 1 1
C C4 -0.0402(3) 0.32010(12) 0.68386(12) 0.0212(3) Uani d . 1 1
H H4 -0.0285 0.2506 0.6890 0.025 Uiso calc R 1 1
C C5 -0.2219(3) 0.39021(13) 0.74715(12) 0.0217(3) Uani d . 1 1
H H5 -0.3322 0.3674 0.7959 0.026 Uiso calc R 1 1
C C6 -0.2477(3) 0.49186(12) 0.74157(11) 0.0190(3) Uani d . 1 1
C C7 -0.0851(3) 0.52320(12) 0.66869(11) 0.0210(3) Uani d . 1 1
H H7 -0.1008 0.5922 0.6624 0.025 Uiso calc R 1 1
C C8 0.0986(3) 0.45522(12) 0.60552(11) 0.0201(3) Uani d . 1 1
H H8 0.2083 0.4781 0.5566 0.024 Uiso calc R 1 1
C C9 -0.4331(3) 0.56761(13) 0.81559(11) 0.0227(3) Uani d . 1 1
H H9B -0.6086 0.5291 0.8295 0.027 Uiso calc R 1 1
H H9A -0.4937 0.6221 0.7845 0.027 Uiso calc R 1 1
C C10 -0.2717(3) 0.62093(13) 0.91620(11) 0.0218(3) Uani d . 1 1
H H10B -0.2076 0.5659 0.9459 0.026 Uiso calc R 1 1
H H10A -0.0976 0.6598 0.9017 0.026 Uiso calc R 1 1
C C11 -0.4509(4) 0.69711(14) 0.99458(12) 0.0264(3) Uani d . 1 1
H H11B -0.5213 0.7509 0.9644 0.032 Uiso calc R 1 1
H H11A -0.6208 0.6580 1.0117 0.032 Uiso calc R 1 1
C C12 -0.2805(4) 0.75183(15) 1.09179(13) 0.0329(4) Uani d . 1 1
H H12C -0.2089 0.6989 1.1217 0.049 Uiso calc R 1 1
H H12A -0.4055 0.7983 1.1406 0.049 Uiso calc R 1 1
H H12B -0.1174 0.7935 1.0757 0.049 Uiso calc R 1 1
C C13 0.8938(3) 0.14395(12) 0.30440(11) 0.0185(3) Uani d . 1 1
C C14 0.9027(3) 0.16959(13) 0.21251(12) 0.0247(3) Uani d . 1 1
H H14 0.7984 0.2268 0.2049 0.030 Uiso calc R 1 1
C C15 1.0633(4) 0.11182(14) 0.13232(12) 0.0281(4) Uani d . 1 1
H H15 1.0667 0.1287 0.0695 0.034 Uiso calc R 1 1
C C16 1.2191(4) 0.02936(14) 0.14376(12) 0.0275(4) Uani d . 1 1
H H16 1.3290 -0.0102 0.0887 0.033 Uiso calc R 1 1
C C17 1.2152(3) 0.00445(13) 0.23512(12) 0.0245(3) Uani d . 1 1
H H17 1.3228 -0.0520 0.2428 0.029 Uiso calc R 1 1
C C18 1.0537(3) 0.06196(12) 0.31573(11) 0.0190(3) Uani d . 1 1
H H18 1.0526 0.0452 0.3787 0.023 Uiso calc R 1 1

loop_
_atom_site_aniso_label
_atom_site_aniso_U_11
_atom_site_aniso_U_22
_atom_site_aniso_U_33
_atom_site_aniso_U_12
_atom_site_aniso_U_13
_atom_site_aniso_U_23
C1 0.0203(7) 0.0183(7) 0.0122(6) 0.0008(5) 0.0007(5) 0.0033(5)
S1 0.0384(2) 0.01744(19) 0.0190(2) 0.00574(15) 0.01041(15) 0.00803(14)
N1 0.0224(6) 0.0170(6) 0.0155(6) 0.0029(5) 0.0043(5) 0.0061(5)
N2 0.0225(6) 0.0157(6) 0.0157(6) 0.0036(5) 0.0035(5) 0.0050(5)
C2 0.0219(7) 0.0185(7) 0.0172(7) 0.0005(5) 0.0018(5) 0.0062(6)
O1 0.0365(6) 0.0215(6) 0.0274(6) 0.0072(5) 0.0122(5) 0.0130(5)
C3 0.0179(7) 0.0171(7) 0.0136(6) 0.0014(5) 0.0001(5) 0.0028(5)
C4 0.0213(7) 0.0205(7) 0.0227(7) 0.0013(6) 0.0026(6) 0.0078(6)
C5 0.0209(7) 0.0258(8) 0.0189(7) 0.0008(6) 0.0038(6) 0.0073(6)
C6 0.0165(7) 0.0227(8) 0.0157(7) 0.0019(5) -0.0034(5) 0.0019(6)
C7 0.0256(8) 0.0178(7) 0.0196(7) 0.0039(6) -0.0004(6) 0.0052(6)
C8 0.0242(7) 0.0214(7) 0.0163(7) 0.0016(6) 0.0021(5) 0.0078(6)
C9 0.0202(7) 0.0267(8) 0.0188(7) 0.0056(6) -0.0002(6) 0.0020(6)
C10 0.0198(7) 0.0264(8) 0.0172(7) 0.0041(6) 0.0012(6) 0.0029(6)
C11 0.0261(8) 0.0318(9) 0.0186(8) 0.0060(7) 0.0029(6) 0.0023(7)
C12 0.0399(10) 0.0363(10) 0.0180(8) 0.0041(8) 0.0022(7) 0.0004(7)
C13 0.0203(7) 0.0189(7) 0.0163(7) -0.0016(5) 0.0020(5) 0.0055(6)
C14 0.0300(8) 0.0260(8) 0.0214(8) 0.0048(6) 0.0040(6) 0.0116(6)
C15 0.0361(9) 0.0335(9) 0.0161(7) 0.0021(7) 0.0052(6) 0.0091(7)
C16 0.0299(8) 0.0286(9) 0.0208(8) 0.0022(7) 0.0077(6) 0.0020(7)
C17 0.0241(8) 0.0237(8) 0.0250(8) 0.0026(6) 0.0032(6) 0.0058(6)
C18 0.0203(7) 0.0203(7) 0.0165(7) -0.0014(6) 0.0005(5) 0.0058(6)

loop_
_atom_type_symbol
_atom_type_description
_atom_type_scat_dispersion_real
_atom_type_scat_dispersion_imag
_atom_type_scat_source
C C 0.0033 0.0016 'International Tables Vol C Tables 4.2.6.8 and 6.1.1.4'
H H 0.0000 0.0000 'International Tables Vol C Tables 4.2.6.8 and 6.1.1.4'
N N 0.0061 0.0033 'International Tables Vol C Tables 4.2.6.8 and 6.1.1.4'
O O 0.0106 0.0060 'International Tables Vol C Tables 4.2.6.8 and 6.1.1.4'
S S 0.1246 0.1234 'International Tables Vol C Tables 4.2.6.8 and 6.1.1.4'

loop_
_geom_angle_atom_site_label_1
_geom_angle_atom_site_label_2
_geom_angle_atom_site_label_3
_geom_angle
N1 C1 N2 114.78(12)
N1 C1 S1 127.89(11)
N2 C1 S1 117.32(11)
C1 N1 C3 131.41(13)
C1 N1 H1 114.3
C3 N1 H1 114.3
C2 N2 C1 128.45(13)
C2 N2 H2 115.8
C1 N2 H2 115.8
O1 C2 N2 122.56(14)
O1 C2 C13 121.20(13)
N2 C2 C13 116.21(13)
C4 C3 C8 119.34(13)
C4 C3 N1 125.23(14)
C8 C3 N1 115.43(13)
C3 C4 C5 119.06(14)
C3 C4 H4 120.5
C5 C4 H4 120.5
C6 C5 C4 122.41(14)
C6 C5 H5 118.8
C4 C5 H5 118.8
C5 C6 C7 117.70(13)
C5 C6 C9 120.87(14)
C7 C6 C9 121.34(14)
C8 C7 C6 120.92(14)
C8 C7 H7 119.5
C6 C7 H7 119.5
C7 C8 C3 120.55(14)
C7 C8 H8 119.7
C3 C8 H8 119.7
C6 C9 C10 111.53(12)
C6 C9 H9B 109.3
C10 C9 H9B 109.3
C6 C9 H9A 109.3
C10 C9 H9A 109.3
H9B C9 H9A 108.0
C11 C10 C9 113.76(13)
C11 C10 H10B 108.8
C9 C10 H10B 108.8
C11 C10 H10A 108.8
C9 C10 H10A 108.8
H10B C10 H10A 107.7
C12 C11 C10 112.35(14)
C12 C11 H11B 109.1
C10 C11 H11B 109.1
C12 C11 H11A 109.1
C10 C11 H11A 109.1
H11B C11 H11A 107.9
C11 C12 H12C 109.5
C11 C12 H12A 109.5
H12C C12 H12A 109.5
C11 C12 H12B 109.5
H12C C12 H12B 109.5
H12A C12 H12B 109.5
C18 C13 C14 119.47(14)
C18 C13 C2 123.58(13)
C14 C13 C2 116.94(14)
C15 C14 C13 120.13(15)
C15 C14 H14 119.9
C13 C14 H14 119.9
C14 C15 C16 120.04(15)
C14 C15 H15 120.0
C16 C15 H15 120.0
C17 C16 C15 120.22(15)
C17 C16 H16 119.9
C15 C16 H16 119.9
C16 C17 C18 119.98(15)
C16 C17 H17 120.0
C18 C17 H17 120.0
C17 C18 C13 120.14(14)
C17 C18 H18 119.9
C13 C18 H18 119.9

loop_
_geom_bond_atom_site_label_1
_geom_bond_atom_site_label_2
_geom_bond_distance
C1 N1 1.335(2)
C1 N2 1.4028(19)
C1 S1 1.6659(16)
N1 C3 1.4228(18)
N1 H1 0.8800
N2 C2 1.3755(19)
N2 H2 0.8800
C2 O1 1.2282(19)
C2 C13 1.495(2)
C3 C4 1.391(2)
C3 C8 1.396(2)
C4 C5 1.393(2)
C4 H4 0.9500
C5 C6 1.384(2)
C5 H5 0.9500
C6 C7 1.397(2)
C6 C9 1.508(2)
C7 C8 1.383(2)
C7 H7 0.9500
C8 H8 0.9500
C9 C10 1.532(2)
C9 H9B 0.9900
C9 H9A 0.9900
C10 C11 1.523(2)
C10 H10B 0.9900
C10 H10A 0.9900
C11 C12 1.521(2)
C11 H11B 0.9900
C11 H11A 0.9900
C12 H12C 0.9800
C12 H12A 0.9800
C12 H12B 0.9800
C13 C18 1.391(2)
C13 C14 1.395(2)
C14 C15 1.386(2)
C14 H14 0.9500
C15 C16 1.386(2)
C15 H15 0.9500
C16 C17 1.383(2)
C16 H16 0.9500
C17 C18 1.390(2)
C17 H17 0.9500
C18 H18 0.9500

loop_
_geom_hbond_atom_site_label_D
_geom_hbond_atom_site_label_H
_geom_hbond_atom_site_label_A
_geom_hbond_site_symmetry_A
_geom_hbond_distance_DH
_geom_hbond_distance_HA
_geom_hbond_distance_DA
_geom_hbond_angle_DHA
N1 H1 O1 . 0.88 1.88 2.630(2) 142.0
N2 H2 S1 2_656 0.88 2.76 3.550(2) 150.6

loop_
_geom_torsion_atom_site_label_1
_geom_torsion_atom_site_label_2
_geom_torsion_atom_site_label_3
_geom_torsion_atom_site_label_4
_geom_torsion
N2 C1 N1 C3 -178.89(13)
S1 C1 N1 C3 2.0(2)
N1 C1 N2 C2 -3.7(2)
S1 C1 N2 C2 175.53(12)
C1 N2 C2 O1 4.8(2)
C1 N2 C2 C13 -173.38(13)
C1 N1 C3 C4 -9.2(2)
C1 N1 C3 C8 171.86(14)
C8 C3 C4 C5 -1.3(2)
N1 C3 C4 C5 179.74(14)
C3 C4 C5 C6 0.7(2)
C4 C5 C6 C7 0.5(2)
C4 C5 C6 C9 -176.28(14)
C5 C6 C7 C8 -1.0(2)
C9 C6 C7 C8 175.77(14)
C6 C7 C8 C3 0.3(2)
C4 C3 C8 C7 0.9(2)
N1 C3 C8 C7 179.89(13)
C5 C6 C9 C10 83.10(18)
C7 C6 C9 C10 -93.57(17)
C6 C9 C10 C11 -179.06(14)
C9 C10 C11 C12 -177.71(15)
O1 C2 C13 C18 159.84(15)
N2 C2 C13 C18 -22.0(2)
O1 C2 C13 C14 -20.9(2)
N2 C2 C13 C14 157.27(14)
C18 C13 C14 C15 1.8(2)
C2 C13 C14 C15 -177.51(15)
C13 C14 C15 C16 -1.0(3)
C14 C15 C16 C17 -0.1(3)
C15 C16 C17 C18 0.2(3)
C16 C17 C18 C13 0.6(2)
C14 C13 C18 C17 -1.6(2)
C2 C13 C18 C17 177.65(14)

loop_
_cod_related_entry_id
_cod_related_entry_database
_cod_related_entry_code
1 ChemSpider 1364044
